data_4515766
loop_
_publ_author_name
'Jiang, Fei'
'Yuan, Fu-Ru'
'Jin, Li-Wen'
'Mei, Guang-Jian'
'Shi, Feng'

_publ_section_title
;
 Metal-Catalyzed (4 + 3) Cyclization of Vinyl Aziridines withpara-Quinone
 Methide Derivatives
;
_journal_issue 11
_journal_name_full 'ACS Catalysis'
_journal_page_first 10234
_journal_paper_doi 10.1021/acscatal.8b03410
_journal_volume 8
_journal_year 2018
_chemical_formula_moiety 'C32 H39 N O4 S'
_chemical_formula_sum 'C32 H39 N O4 S'
_chemical_formula_weight 533.70
_space_group_crystal_system monoclinic
_space_group_IT_number 14
_space_group_name_Hall '-P 2ybc'
_space_group_name_H-M_alt 'P 1 21/c 1'
_atom_sites_solution_hydrogens geom
_atom_sites_solution_primary dual
_audit_creation_date 2017-08-28
_audit_creation_method
;
Olex2 1.2
(compiled 2017.08.10 svn.r3458 for OlexSys, GUI svn.r5375)
;
_cell_angle_alpha 90
_cell_angle_beta 97.254(2)
_cell_angle_gamma 90
_cell_formula_units_Z 4
_cell_length_a 11.7118(6)
_cell_length_b 39.9043(17)
_cell_length_c 6.2660(3)
_cell_measurement_reflns_used 8808
_cell_measurement_temperature 293(2)
_cell_measurement_theta_max 25.27
_cell_measurement_theta_min 2.33
_cell_volume 2905.0(2)
_computing_cell_refinement 'SAINT v8.37A (Bruker, 2015)'
_computing_data_reduction 'SAINT v8.37A (Bruker, 2015)'
_computing_molecular_graphics 'Olex2 (Dolomanov et al., 2009)'
_computing_publication_material 'Olex2 (Dolomanov et al., 2009)'
_computing_structure_refinement 'ShelXL (Sheldrick, 2015)'
_computing_structure_solution 'ShelXT (Sheldrick, 2015)'
_diffrn_ambient_temperature 293.0
_diffrn_measured_fraction_theta_full 0.998
_diffrn_measured_fraction_theta_max 0.998
_diffrn_measurement_device_type 'Bruker D8 Venture'
_diffrn_measurement_method '\f and \w scans'
_diffrn_radiation_type MoK\a
_diffrn_radiation_wavelength 0.71073
_diffrn_reflns_av_R_equivalents 0.0907
_diffrn_reflns_av_unetI/netI 0.0441
_diffrn_reflns_Laue_measured_fraction_full 0.998
_diffrn_reflns_Laue_measured_fraction_max 0.998
_diffrn_reflns_limit_h_max 14
_diffrn_reflns_limit_h_min -14
_diffrn_reflns_limit_k_max 48
_diffrn_reflns_limit_k_min -48
_diffrn_reflns_limit_l_max 7
_diffrn_reflns_limit_l_min -7
_diffrn_reflns_number 49266
_diffrn_reflns_point_group_measured_fraction_full 0.998
_diffrn_reflns_point_group_measured_fraction_max 0.998
_diffrn_reflns_theta_full 25.242
_diffrn_reflns_theta_max 25.497
_diffrn_reflns_theta_min 2.328
_diffrn_standards_number 0
_exptl_absorpt_coefficient_mu 0.148
_exptl_absorpt_correction_T_max 0.7456
_exptl_absorpt_correction_T_min 0.5752
_exptl_absorpt_correction_type multi-scan
_exptl_absorpt_process_details
'SADABS-2016/2 (Bruker,2016/2) was used for absorption correction. wR2(int) was 0.1574 before and 0.0844 after correction. The Ratio of minimum to maximum transmission is 0.7715. The \l/2 correction factor is Not present.'
_exptl_crystal_colour colourless
_exptl_crystal_colour_primary colourless
_exptl_crystal_density_diffrn 1.220
_exptl_crystal_description plate
_exptl_crystal_F_000 1144
_exptl_crystal_size_max 0.2
_exptl_crystal_size_mid 0.12
_exptl_crystal_size_min 0.02
_refine_diff_density_max 0.911
_refine_diff_density_min -0.770
_refine_diff_density_rms 0.054
_refine_ls_extinction_method none
_refine_ls_goodness_of_fit_ref 1.018
_refine_ls_hydrogen_treatment constr
_refine_ls_matrix_type full
_refine_ls_number_parameters 351
_refine_ls_number_reflns 5401
_refine_ls_number_restraints 3
_refine_ls_restrained_S_all 1.047
_refine_ls_R_factor_all 0.0959
_refine_ls_R_factor_gt 0.0648
_refine_ls_shift/su_max 0.015
_refine_ls_shift/su_mean 0.000
_refine_ls_structure_factor_coef Fsqd
_refine_ls_weighting_details 'w=1/[\s^2^(Fo^2^)+(0.0952P)^2^+2.4520P] where P=(Fo^2^+2Fc^2^)/3'
_refine_ls_weighting_scheme calc
_refine_ls_wR_factor_gt 0.1724
_refine_ls_wR_factor_ref 0.2012
_reflns_Friedel_coverage 0.000
_reflns_number_gt 3781
_reflns_number_total 5401
_reflns_threshold_expression 'I > 2\s(I)'
_cod_data_source_file cs8b03410_si_002.cif
_cod_data_source_block d8v17295
_cod_database_code 4515766
_shelx_shelxl_version_number 2017/1
_shelx_space_group_comment
;
The symmetry employed for this shelxl refinement is uniquely defined
by the following loop, which should always be used as a source of
symmetry information in preference to the above space-group names.
They are only intended as comments.
;
_shelx_estimated_absorpt_t_max 0.997
_shelx_estimated_absorpt_t_min 0.971
_olex2_refinement_description
;
1. Fixed Uiso
 At 1.2 times of:
  All C(H) groups, All C(H,H) groups
 At 1.5 times of:
  All C(H,H,H) groups, All O(H) groups
2. Restrained distances
 C4-C3
 1.48 with sigma of 0.005
 H2-H25C
 2 with sigma of 0.02
 H2-H23A
 2 with sigma of 0.02
3.a Ternary CH refined with riding coordinates:
 C2(H2A), C5(H5)
3.b Secondary CH2 refined with riding coordinates:
 C1(H1A,H1B)
3.c Aromatic/amide H refined with riding coordinates:
 C3(H3), C8(H8), C9(H9), C10(H10), C11(H11), C13(H13), C17(H17), C27(H27),
 C28(H28), C30(H30), C31(H31)
3.d X=CH2 refined with riding coordinates:
 C4(H4A,H4B)
3.e Idealised Me refined as rotating group:
 C19(H19A,H19B,H19C), C20(H20A,H20B,H20C), C21(H21A,H21B,H21C), C23(H23A,H23B,
 H23C), C24(H24A,H24B,H24C), C25(H25A,H25B,H25C), C32(H32A,H32B,H32C)
3.f Idealised tetrahedral OH refined as rotating group:
 O2(H2)
;
_olex2_submission_special_instructions 'No special instructions were received'

loop_
_space_group_symop_operation_xyz
'x, y, z'
'-x, y+1/2, -z+1/2'
'-x, -y, -z'
'x, -y-1/2, z-1/2'

loop_
_atom_site_label
_atom_site_type_symbol
_atom_site_fract_x
_atom_site_fract_y
_atom_site_fract_z
_atom_site_U_iso_or_equiv
_atom_site_adp_type
_atom_site_occupancy
_atom_site_site_symmetry_order
_atom_site_calc_flag
_atom_site_refinement_flags_posn
S1 S 0.33363(7) 0.69564(2) 0.64131(13) 0.0467(2) Uani 1 1 d .
O1 O 0.0331(2) 0.64634(8) 0.2748(4) 0.0743(8) Uani 1 1 d .
O2 O 0.4388(3) 0.53379(6) 0.0523(5) 0.0807(9) Uani 1 1 d .
H2 H 0.412247 0.515344 0.075968 0.121 Uiso 1 1 calc DGR
O3 O 0.3532(2) 0.68222(6) 0.8545(4) 0.0591(6) Uani 1 1 d .
O4 O 0.2732(2) 0.72649(6) 0.5996(5) 0.0664(7) Uani 1 1 d .
N1 N 0.2675(2) 0.66719(6) 0.4874(4) 0.0432(6) Uani 1 1 d .
C1 C 0.2135(3) 0.67665(9) 0.2715(5) 0.0507(8) Uani 1 1 d .
H1A H 0.235099 0.660531 0.167838 0.061 Uiso 1 1 calc R
H1B H 0.242181 0.698420 0.234570 0.061 Uiso 1 1 calc R
C2 C 0.0841(3) 0.67805(11) 0.2562(6) 0.0655(10) Uani 1 1 d .
H2A H 0.061195 0.693241 0.366149 0.079 Uiso 1 1 calc R
C3 C 0.0286(4) 0.68870(15) 0.0378(8) 0.0959(15) Uani 1 1 d D
H3 H -0.023993 0.674280 -0.038551 0.115 Uiso 1 1 calc R
C4 C 0.0522(6) 0.71918(17) -0.0562(12) 0.142(2) Uani 1 1 d D
H4A H 0.104459 0.734010 0.017057 0.171 Uiso 1 1 calc R
H4B H 0.015596 0.724684 -0.192094 0.171 Uiso 1 1 calc R
C5 C 0.2530(2) 0.63286(7) 0.5628(5) 0.0403(7) Uani 1 1 d .
H5 H 0.303535 0.630922 0.699346 0.048 Uiso 1 1 calc R
C6 C 0.1327(3) 0.62552(7) 0.6146(5) 0.0445(7) Uani 1 1 d .
C7 C 0.0331(3) 0.63239(9) 0.4766(6) 0.0564(9) Uani 1 1 d .
C8 C -0.0731(3) 0.62208(12) 0.5294(8) 0.0801(12) Uani 1 1 d .
H8 H -0.139466 0.626777 0.436354 0.096 Uiso 1 1 calc R
C9 C -0.0813(4) 0.60496(12) 0.7181(9) 0.0865(14) Uani 1 1 d .
H9 H -0.152726 0.597966 0.751146 0.104 Uiso 1 1 calc R
C10 C 0.0155(4) 0.59833(10) 0.8556(7) 0.0743(12) Uani 1 1 d .
H10 H 0.010328 0.586945 0.983567 0.089 Uiso 1 1 calc R
C11 C 0.1212(3) 0.60853(9) 0.8050(6) 0.0568(9) Uani 1 1 d .
H11 H 0.186745 0.603944 0.900558 0.068 Uiso 1 1 calc R
C12 C 0.2969(3) 0.60677(7) 0.4111(5) 0.0424(7) Uani 1 1 d .
C13 C 0.2432(3) 0.57624(8) 0.3758(5) 0.0473(7) Uani 1 1 d .
H13 H 0.175015 0.572358 0.433481 0.057 Uiso 1 1 calc R
C14 C 0.2876(3) 0.55082(8) 0.2562(5) 0.0506(8) Uani 1 1 d .
C15 C 0.3904(3) 0.55790(8) 0.1728(5) 0.0526(8) Uani 1 1 d .
C16 C 0.4473(3) 0.58870(8) 0.2036(5) 0.0460(7) Uani 1 1 d .
C17 C 0.3979(3) 0.61265(8) 0.3237(5) 0.0446(7) Uani 1 1 d .
H17 H 0.433765 0.633364 0.346172 0.054 Uiso 1 1 calc R
C18 C 0.5616(3) 0.59598(8) 0.1112(5) 0.0508(8) Uani 1 1 d .
C19 C 0.5435(4) 0.59402(11) -0.1357(6) 0.0690(10) Uani 1 1 d .
H19A H 0.510616 0.572700 -0.179683 0.104 Uiso 1 1 calc GR
H19B H 0.616193 0.596546 -0.189578 0.104 Uiso 1 1 calc GR
H19C H 0.492404 0.611606 -0.192046 0.104 Uiso 1 1 calc GR
C20 C 0.6549(3) 0.57092(11) 0.2045(7) 0.0740(11) Uani 1 1 d .
H20A H 0.670789 0.574039 0.357316 0.111 Uiso 1 1 calc GR
H20B H 0.723847 0.574647 0.139836 0.111 Uiso 1 1 calc GR
H20C H 0.628137 0.548461 0.174607 0.111 Uiso 1 1 calc GR
C21 C 0.6063(3) 0.63079(9) 0.1733(7) 0.0640(10) Uani 1 1 d .
H21A H 0.549012 0.647133 0.122865 0.096 Uiso 1 1 calc GR
H21B H 0.675166 0.634975 0.109201 0.096 Uiso 1 1 calc GR
H21C H 0.622966 0.632267 0.326944 0.096 Uiso 1 1 calc GR
C22 C 0.2263(4) 0.51679(9) 0.2248(6) 0.0630(10) Uani 1 1 d .
C23 C 0.3057(5) 0.48869(10) 0.3261(8) 0.0914(15) Uani 1 1 d .
H23A H 0.345662 0.478682 0.217527 0.137 Uiso 1 1 calc DGR
H23B H 0.260428 0.471965 0.386591 0.137 Uiso 1 1 calc GR
H23C H 0.360595 0.497941 0.437345 0.137 Uiso 1 1 calc GR
C24 C 0.1159(4) 0.51572(11) 0.3319(8) 0.0855(14) Uani 1 1 d .
H24A H 0.134326 0.519648 0.483544 0.128 Uiso 1 1 calc GR
H24B H 0.080413 0.494124 0.309019 0.128 Uiso 1 1 calc GR
H24C H 0.063852 0.532732 0.270504 0.128 Uiso 1 1 calc GR
C25 C 0.1905(4) 0.50995(11) -0.0160(7) 0.0814(13) Uani 1 1 d .
H25A H 0.140342 0.527501 -0.076151 0.122 Uiso 1 1 calc GR
H25B H 0.150984 0.488858 -0.033123 0.122 Uiso 1 1 calc GR
H25C H 0.257788 0.509229 -0.088838 0.122 Uiso 1 1 calc DGR
C26 C 0.4701(3) 0.70111(7) 0.5522(5) 0.0436(7) Uani 1 1 d .
C27 C 0.5669(3) 0.68945(8) 0.6761(6) 0.0558(8) Uani 1 1 d .
H27 H 0.560679 0.678554 0.805332 0.067 Uiso 1 1 calc R
C28 C 0.6737(3) 0.69393(9) 0.6085(7) 0.0657(10) Uani 1 1 d .
H28 H 0.739052 0.686189 0.694153 0.079 Uiso 1 1 calc R
C29 C 0.6853(3) 0.70966(9) 0.4164(7) 0.0596(9) Uani 1 1 d .
C30 C 0.5860(3) 0.72120(9) 0.2927(6) 0.0582(9) Uani 1 1 d .
H30 H 0.591804 0.731665 0.161947 0.070 Uiso 1 1 calc R
C31 C 0.4788(3) 0.71742(8) 0.3605(6) 0.0527(8) Uani 1 1 d .
H31 H 0.413388 0.725748 0.277904 0.063 Uiso 1 1 calc R
C32 C 0.8012(4) 0.71447(13) 0.3395(9) 0.0971(16) Uani 1 1 d .
H32A H 0.796674 0.708050 0.191062 0.146 Uiso 1 1 calc GR
H32B H 0.857383 0.700829 0.424041 0.146 Uiso 1 1 calc GR
H32C H 0.823332 0.737601 0.354623 0.146 Uiso 1 1 calc GR

loop_
_atom_site_aniso_label
_atom_site_aniso_U_11
_atom_site_aniso_U_22
_atom_site_aniso_U_33
_atom_site_aniso_U_23
_atom_site_aniso_U_13
_atom_site_aniso_U_12
S1 0.0495(5) 0.0452(4) 0.0480(5) -0.0075(3) 0.0159(4) -0.0032(3)
O1 0.0568(15) 0.102(2) 0.0613(17) 0.0046(15) -0.0033(12) -0.0125(14)
O2 0.100(2) 0.0555(15) 0.093(2) -0.0194(14) 0.0389(17) 0.0129(14)
O3 0.0684(15) 0.0713(15) 0.0400(13) -0.0085(11) 0.0160(11) -0.0202(12)
O4 0.0640(15) 0.0465(13) 0.093(2) -0.0095(12) 0.0247(14) 0.0096(11)
N1 0.0435(14) 0.0441(14) 0.0417(14) 0.0004(11) 0.0046(11) -0.0022(11)
C1 0.0528(18) 0.0581(19) 0.0421(18) 0.0051(15) 0.0097(14) 0.0056(15)
C2 0.050(2) 0.096(3) 0.051(2) 0.011(2) 0.0071(16) 0.015(2)
C3 0.074(3) 0.128(4) 0.088(4) 0.017(3) 0.021(3) 0.026(3)
C4 0.115(5) 0.179(7) 0.132(6) 0.026(5) 0.009(4) 0.006(5)
C5 0.0403(15) 0.0426(15) 0.0380(16) -0.0018(12) 0.0052(12) 0.0003(12)
C6 0.0446(17) 0.0449(16) 0.0460(18) -0.0086(14) 0.0133(14) -0.0015(13)
C7 0.0464(19) 0.069(2) 0.055(2) -0.0025(17) 0.0089(16) -0.0065(16)
C8 0.045(2) 0.098(3) 0.097(3) -0.001(3) 0.009(2) -0.013(2)
C9 0.061(3) 0.092(3) 0.114(4) 0.001(3) 0.037(3) -0.022(2)
C10 0.084(3) 0.073(3) 0.073(3) 0.003(2) 0.036(2) -0.015(2)
C11 0.061(2) 0.057(2) 0.055(2) -0.0001(16) 0.0172(17) -0.0056(17)
C12 0.0436(16) 0.0459(16) 0.0379(16) -0.0038(13) 0.0062(13) 0.0037(13)
C13 0.0510(18) 0.0465(17) 0.0454(18) -0.0041(14) 0.0094(14) -0.0016(14)
C14 0.061(2) 0.0453(17) 0.0454(19) -0.0029(14) 0.0069(15) 0.0023(15)
C15 0.066(2) 0.0439(17) 0.0500(19) -0.0040(14) 0.0134(16) 0.0110(15)
C16 0.0466(17) 0.0485(17) 0.0440(18) 0.0026(14) 0.0091(14) 0.0083(14)
C17 0.0444(17) 0.0435(16) 0.0462(18) -0.0020(14) 0.0069(14) 0.0042(13)
C18 0.0478(18) 0.0577(19) 0.0489(19) 0.0031(15) 0.0138(15) 0.0149(15)
C19 0.071(2) 0.084(3) 0.055(2) 0.002(2) 0.0223(19) 0.009(2)
C20 0.062(2) 0.080(3) 0.081(3) 0.010(2) 0.010(2) 0.026(2)
C21 0.053(2) 0.069(2) 0.074(3) 0.0004(19) 0.0231(18) 0.0009(17)
C22 0.083(3) 0.0470(19) 0.060(2) -0.0080(16) 0.013(2) -0.0075(18)
C23 0.124(4) 0.052(2) 0.098(4) 0.010(2) 0.012(3) -0.001(2)
C24 0.099(3) 0.069(3) 0.093(3) -0.017(2) 0.029(3) -0.031(2)
C25 0.099(3) 0.070(3) 0.075(3) -0.025(2) 0.006(2) -0.009(2)
C26 0.0474(17) 0.0388(15) 0.0460(18) 0.0005(13) 0.0112(14) -0.0021(13)
C27 0.056(2) 0.057(2) 0.054(2) 0.0121(16) 0.0088(16) -0.0025(16)
C28 0.0476(19) 0.066(2) 0.082(3) 0.011(2) 0.0055(18) 0.0051(17)
C29 0.050(2) 0.0530(19) 0.080(3) -0.0013(18) 0.0260(18) 0.0000(16)
C30 0.065(2) 0.057(2) 0.057(2) 0.0037(17) 0.0242(18) -0.0054(17)
C31 0.0520(19) 0.0503(18) 0.056(2) 0.0071(15) 0.0094(16) -0.0015(15)
C32 0.066(3) 0.109(4) 0.126(4) 0.010(3) 0.046(3) 0.004(3)

loop_
_atom_type_symbol
_atom_type_description
_atom_type_scat_dispersion_real
_atom_type_scat_dispersion_imag
_atom_type_scat_source
C C 0.0033 0.0016 'International Tables Vol C Tables 4.2.6.8 and 6.1.1.4'
H H 0.0000 0.0000 'International Tables Vol C Tables 4.2.6.8 and 6.1.1.4'
N N 0.0061 0.0033 'International Tables Vol C Tables 4.2.6.8 and 6.1.1.4'
O O 0.0106 0.0060 'International Tables Vol C Tables 4.2.6.8 and 6.1.1.4'
S S 0.1246 0.1234 'International Tables Vol C Tables 4.2.6.8 and 6.1.1.4'

loop_
_geom_angle_atom_site_label_1
_geom_angle_atom_site_label_2
_geom_angle_atom_site_label_3
_geom_angle
O3 S1 N1 107.54(14)
O3 S1 C26 107.22(15)
O4 S1 O3 120.72(16)
O4 S1 N1 107.82(15)
O4 S1 C26 106.39(15)
N1 S1 C26 106.32(14)
C7 O1 C2 119.1(3)
C15 O2 H2 109.5
C1 N1 S1 119.1(2)
C5 N1 S1 121.9(2)
C5 N1 C1 118.9(2)
N1 C1 H1A 109.1
N1 C1 H1B 109.1
N1 C1 C2 112.4(3)
H1A C1 H1B 107.9
C2 C1 H1A 109.1
C2 C1 H1B 109.1
O1 C2 C1 113.2(3)
O1 C2 H2A 109.9
O1 C2 C3 101.0(4)
C1 C2 H2A 109.9
C3 C2 C1 112.6(3)
C3 C2 H2A 109.9
C2 C3 H3 118.4
C4 C3 C2 123.1(6)
C4 C3 H3 118.4
C3 C4 H4A 120.0
C3 C4 H4B 120.0
H4A C4 H4B 120.0
N1 C5 H5 105.9
N1 C5 C6 113.5(2)
N1 C5 C12 111.8(2)
C6 C5 H5 105.9
C6 C5 C12 113.2(2)
C12 C5 H5 105.9
C7 C6 C5 124.0(3)
C7 C6 C11 117.7(3)
C11 C6 C5 118.1(3)
O1 C7 C6 123.5(3)
O1 C7 C8 116.1(3)
C6 C7 C8 120.0(4)
C7 C8 H8 119.6
C9 C8 C7 120.8(4)
C9 C8 H8 119.6
C8 C9 H9 120.1
C10 C9 C8 119.8(4)
C10 C9 H9 120.1
C9 C10 H10 120.1
C9 C10 C11 119.8(4)
C11 C10 H10 120.1
C6 C11 H11 119.1
C10 C11 C6 121.9(4)
C10 C11 H11 119.1
C13 C12 C5 121.1(3)
C13 C12 C17 118.8(3)
C17 C12 C5 119.8(3)
C12 C13 H13 118.8
C12 C13 C14 122.3(3)
C14 C13 H13 118.8
C13 C14 C15 116.7(3)
C13 C14 C22 120.7(3)
C15 C14 C22 122.7(3)
O2 C15 C14 119.5(3)
O2 C15 C16 117.6(3)
C16 C15 C14 122.8(3)
C15 C16 C18 122.1(3)
C17 C16 C15 117.1(3)
C17 C16 C18 120.8(3)
C12 C17 C16 122.3(3)
C12 C17 H17 118.9
C16 C17 H17 118.9
C19 C18 C16 110.5(3)
C19 C18 C20 110.5(3)
C20 C18 C16 109.9(3)
C21 C18 C16 111.2(3)
C21 C18 C19 107.7(3)
C21 C18 C20 106.9(3)
C18 C19 H19A 109.5
C18 C19 H19B 109.5
C18 C19 H19C 109.5
H19A C19 H19B 109.5
H19A C19 H19C 109.5
H19B C19 H19C 109.5
C18 C20 H20A 109.5
C18 C20 H20B 109.5
C18 C20 H20C 109.5
H20A C20 H20B 109.5
H20A C20 H20C 109.5
H20B C20 H20C 109.5
C18 C21 H21A 109.5
C18 C21 H21B 109.5
C18 C21 H21C 109.5
H21A C21 H21B 109.5
H21A C21 H21C 109.5
H21B C21 H21C 109.5
C14 C22 C23 110.0(3)
C14 C22 C25 110.4(3)
C24 C22 C14 112.0(3)
C24 C22 C23 107.3(4)
C24 C22 C25 106.5(4)
C25 C22 C23 110.5(3)
C22 C23 H23A 109.5
C22 C23 H23B 109.5
C22 C23 H23C 109.5
H23A C23 H23B 109.5
H23A C23 H23C 109.5
H23B C23 H23C 109.5
C22 C24 H24A 109.5
C22 C24 H24B 109.5
C22 C24 H24C 109.5
H24A C24 H24B 109.5
H24A C24 H24C 109.5
H24B C24 H24C 109.5
C22 C25 H25A 109.5
C22 C25 H25B 109.5
C22 C25 H25C 109.5
H25A C25 H25B 109.5
H25A C25 H25C 109.5
H25B C25 H25C 109.5
C27 C26 S1 119.6(2)
C27 C26 C31 120.4(3)
C31 C26 S1 120.0(2)
C26 C27 H27 120.1
C26 C27 C28 119.9(3)
C28 C27 H27 120.1
C27 C28 H28 119.4
C29 C28 C27 121.2(3)
C29 C28 H28 119.4
C28 C29 C30 118.0(3)
C28 C29 C32 121.8(4)
C30 C29 C32 120.2(4)
C29 C30 H30 119.3
C31 C30 C29 121.3(3)
C31 C30 H30 119.3
C26 C31 C30 119.2(3)
C26 C31 H31 120.4
C30 C31 H31 120.4
C29 C32 H32A 109.5
C29 C32 H32B 109.5
C29 C32 H32C 109.5
H32A C32 H32B 109.5
H32A C32 H32C 109.5
H32B C32 H32C 109.5

loop_
_geom_bond_atom_site_label_1
_geom_bond_atom_site_label_2
_geom_bond_distance
S1 O3 1.431(2)
S1 O4 1.428(2)
S1 N1 1.622(3)
S1 C26 1.772(3)
O1 C2 1.410(5)
O1 C7 1.382(4)
O2 H2 0.8200
O2 C15 1.388(4)
N1 C1 1.469(4)
N1 C5 1.466(4)
C1 H1A 0.9700
C1 H1B 0.9700
C1 C2 1.507(5)
C2 H2A 0.9800
C2 C3 1.501(6)
C3 H3 0.9300
C3 C4 1.394(4)
C4 H4A 0.9300
C4 H4B 0.9300
C5 H5 0.9800
C5 C6 1.513(4)
C5 C12 1.541(4)
C6 C7 1.389(5)
C6 C11 1.393(5)
C7 C8 1.389(5)
C8 H8 0.9300
C8 C9 1.379(6)
C9 H9 0.9300
C9 C10 1.361(7)
C10 H10 0.9300
C10 C11 1.378(5)
C11 H11 0.9300
C12 C13 1.376(4)
C12 C17 1.385(4)
C13 H13 0.9300
C13 C14 1.400(4)
C14 C15 1.401(5)
C14 C22 1.537(5)
C15 C16 1.400(5)
C16 C17 1.387(4)
C16 C18 1.551(4)
C17 H17 0.9300
C18 C19 1.537(5)
C18 C20 1.541(5)
C18 C21 1.518(5)
C19 H19A 0.9600
C19 H19B 0.9600
C19 H19C 0.9600
C20 H20A 0.9600
C20 H20B 0.9600
C20 H20C 0.9600
C21 H21A 0.9600
C21 H21B 0.9600
C21 H21C 0.9600
C22 C23 1.542(6)
C22 C24 1.530(6)
C22 C25 1.538(6)
C23 H23A 0.9600
C23 H23B 0.9600
C23 H23C 0.9600
C24 H24A 0.9600
C24 H24B 0.9600
C24 H24C 0.9600
C25 H25A 0.9600
C25 H25B 0.9600
C25 H25C 0.9600
C26 C27 1.372(5)
C26 C31 1.381(4)
C27 H27 0.9300
C27 C28 1.382(5)
C28 H28 0.9300
C28 C29 1.379(5)
C29 C30 1.392(5)
C29 C32 1.509(5)
C30 H30 0.9300
C30 C31 1.383(5)
C31 H31 0.9300
C32 H32A 0.9600
C32 H32B 0.9600
C32 H32C 0.9600
